data_1576338
loop_
_publ_author_name
'Chikara, Ashwani'
'Veale, Alexander R.'
'Brown, Stephen E.'
'Woolley, Jack M.'
'De Proft, Frank'
'Pike, Sebastian D.'

_publ_section_title
;
 Switching on photoreactivity in Ti4-oxo clusters by increasing the size
 of 1,n-alkane diolate bridging ligands
;
_journal_name_full 'Chemical Science'
_journal_paper_doi 10.1039/D5SC08522E
_journal_year 2025
_chemical_formula_moiety 'C54 H52 O16 P4 Ti4'
_chemical_formula_sum 'C54 H52 O16 P4 Ti4'
_chemical_formula_weight 1272.49
_chemical_melting_point ?
_chemical_name_systematic Ti4O4(O2PPh2)4(OCH2CH2CH2O)2
_space_group_IT_number 2
_space_group_name_Hall '-P 1'
_space_group_name_H-M_alt 'P -1'
_symmetry_cell_setting triclinic
_symmetry_space_group_name_Hall '-P 1'
_symmetry_space_group_name_H-M 'P -1'
_atom_sites_solution_hydrogens difmap
_atom_sites_solution_primary other
_audit_creation_date 2021-08-02
_audit_creation_method 'CRYSTALS_ver_14.61_build_7809 '
_audit_update_record
;
2025-06-30 deposited with the CCDC.	2025-11-18 downloaded from the CCDC.
;
_cell_angle_alpha 63.9439(13)
_cell_angle_beta 88.8920(13)
_cell_angle_gamma 60.8791(18)
_cell_formula_units_Z 2
_cell_length_a 14.8777(2)
_cell_length_b 14.9255(2)
_cell_length_c 16.20040(10)
_cell_measurement_reflns_used 67602
_cell_measurement_temperature 100
_cell_measurement_theta_max 79.61
_cell_measurement_theta_min 3.55
_cell_volume 2735.26(9)
_computing_cell_refinement
; 
 CrysAlisPro (Rigaku Oxford Diffraction, 2017) 
;
_computing_data_collection 'SuperNova, (Oxford Diffraction, 2010)'
_computing_data_reduction
; 
 CrysAlisPro (Rigaku Oxford Diffraction, 2017) 
;
_computing_molecular_graphics 'CAMERON (Watkin et al., 1996)'
_computing_publication_material 'CRYSTALS (Betteridge et al., 2003)'
_computing_structure_refinement 'CRYSTALS (Betteridge et al., 2003)'
_computing_structure_solution 'Superflip (Palatinus & Chapuis, 2007)'
_diffrn_ambient_temperature 100
_diffrn_measured_fraction_theta_full 0.930
_diffrn_measured_fraction_theta_max 0.919
_diffrn_measurement_device Area
_diffrn_measurement_device_type 'Oxford Diffraction SuperNova'
_diffrn_measurement_method \w
_diffrn_radiation_monochromator 'focussing mirrors'
_diffrn_radiation_type 'Cu K\a'
_diffrn_radiation_wavelength 1.54184
_diffrn_reflns_av_R_equivalents 0.081
_diffrn_reflns_av_unetI/netI 0.026
_diffrn_reflns_limit_h_max 18
_diffrn_reflns_limit_h_min -18
_diffrn_reflns_limit_k_max 19
_diffrn_reflns_limit_k_min -19
_diffrn_reflns_limit_l_max 20
_diffrn_reflns_limit_l_min -20
_diffrn_reflns_number 116211
_diffrn_reflns_theta_full 68.699
_diffrn_reflns_theta_max 79.882
_diffrn_reflns_theta_min 3.134
_diffrn_standards_number 0
_exptl_absorpt_coefficient_mu 6.498
_exptl_absorpt_correction_T_max 0.52
_exptl_absorpt_correction_T_min 0.22
_exptl_absorpt_correction_type multi-scan
_exptl_absorpt_process_details
; 
 CrysAlisPro (Rigaku Oxford Diffraction, 2017) 
;
_exptl_crystal_colour colourless
_exptl_crystal_density_diffrn 1.545
_exptl_crystal_density_meas ?
_exptl_crystal_density_method 'not measured'
_exptl_crystal_description block
_exptl_crystal_F_000 1304
_exptl_crystal_size_max 0.200
_exptl_crystal_size_mid 0.130
_exptl_crystal_size_min 0.100
_refine_diff_density_max 1.69
_refine_diff_density_min -0.79
_refine_ls_extinction_method None
_refine_ls_goodness_of_fit_ref 0.9838
_refine_ls_hydrogen_treatment constr
_refine_ls_matrix_type full
_refine_ls_number_parameters 703
_refine_ls_number_reflns 10923
_refine_ls_number_restraints 0
_refine_ls_R_factor_all 0.0501
_refine_ls_R_factor_gt 0.0485
_refine_ls_shift/su_max 0.0014247
_refine_ls_shift/su_mean 0.0000443
_refine_ls_structure_factor_coef Fsqd
_refine_ls_weighting_details
;
 Method= Modified Sheldrick 
 w=1/[\s^2^(F^2^) + ( 0.08P)^2^ + 7.24P] 
 ,where P=(max(Fo^2^,0) + 2Fc^2^)/3 
;
_refine_ls_weighting_scheme calc
_refine_ls_wR_factor_all 0.1374
_refine_ls_wR_factor_gt 0.1357
_refine_ls_wR_factor_ref 0.1374
_reflns_limit_h_max 18
_reflns_limit_h_min -18
_reflns_limit_k_max 19
_reflns_limit_k_min -16
_reflns_limit_l_max 20
_reflns_limit_l_min 0
_reflns_number_gt 10349
_reflns_number_total 10965
_reflns_threshold_expression I>2.0\s(I)
_oxford_diffrn_Wilson_B_factor 1.28
_oxford_diffrn_Wilson_scale 0.13
_oxford_refine_ls_r_factor_ref 0.0501
_oxford_refine_ls_scale 2.86(2)
_oxford_reflns_number_all 10926
_oxford_structure_analysis_title 'SP_T37\SP_T37a_auto.cif_od At 15:58 on 26/ 5'
_cod_data_source_file d5sc08522e2.cif
_cod_data_source_block 'global_CCDC5'
_cod_depositor_comments
;
The following automatic conversions were performed:

data item '_chemical_melting_point' value 'not measured' was changed
to '?' -- the value is undefined or not given.

data item '_exptl_crystal_density_meas' value 'not measured' was
changed to '?' -- the value is perceived as not measured.

Automatic conversion script
Id: cif_fix_values 8170 2020-07-09 18:12:32Z antanas 
;
_cod_original_sg_symbol_H-M 'P -1 '
_cod_database_code 1576338
_oxford_refine_reflns_threshold_expression I>-3.0\s(I)
_oxford_refine_ls_r_factor_all 0.0501
_oxford_refine_ls_wr_factor_all 0.1379

loop_
_symmetry_equiv_pos_as_xyz
x,y,z
-x,-y,-z

loop_
_atom_site_label
_atom_site_type_symbol
_atom_site_fract_x
_atom_site_fract_y
_atom_site_fract_z
_atom_site_U_iso_or_equiv
_atom_site_occupancy
_atom_site_adp_type
_atom_site_refinement_flags_posn
_atom_site_refinement_flags_adp
_atom_site_refinement_flags_occupancy
_atom_site_disorder_assembly
_atom_site_disorder_group
_atom_site_attached_hydrogens
C1 C 0.5576(3) 1.2765(3) -0.0489(3) 0.0393 1.0000 Uani . . . . . .
C2 C 0.4867(3) 1.2276(4) -0.0455(3) 0.0426 1.0000 Uani . . . . . .
C3 C 0.5428(3) 1.1097(3) -0.0366(3) 0.0417 1.0000 Uani . . . . . .
C4 C 0.8338(3) 0.7305(3) 0.5475(2) 0.0264 1.0000 Uani . . . . . .
C5 C 0.7474(3) 0.7944(3) 0.5874(2) 0.0327 1.0000 Uani . . . . . .
C6 C 0.6363(3) 0.8661(3) 0.5263(2) 0.0289 1.0000 Uani . . . . . .
C7 C 1.0281(2) 0.9711(3) 0.1795(2) 0.0276 1.0000 Uani . . . . . .
C8 C 1.0311(4) 1.0551(4) 0.0975(3) 0.0516 1.0000 Uani . . . . . .
C9 C 1.1009(4) 1.0205(5) 0.0442(4) 0.0602 1.0000 Uani . . . . . .
C10 C 1.1674(4) 0.9040(5) 0.0723(4) 0.0634 1.0000 Uani . . . . . .
C11 C 1.1658(5) 0.8205(5) 0.1537(4) 0.0900 1.0000 Uani . . . . . .
C12 C 1.0961(4) 0.8549(4) 0.2069(3) 0.0659 1.0000 Uani . . . . . .
C13 C 0.9618(2) 1.0729(3) 0.3070(2) 0.0224 1.0000 Uani . . . . . .
C14 C 0.8788(3) 1.1655(3) 0.3155(3) 0.0380 1.0000 Uani . . . . . .
C15 C 0.8985(3) 1.2046(4) 0.3724(3) 0.0443 1.0000 Uani . . . . . .
C16 C 1.0009(3) 1.1522(3) 0.4214(3) 0.0358 1.0000 Uani . . . . . .
C17 C 1.0835(3) 1.0628(4) 0.4122(3) 0.0416 1.0000 Uani . . . . . .
C18 C 1.0646(3) 1.0226(3) 0.3552(3) 0.0369 1.0000 Uani . . . . . .
C19 C 0.5262(2) 1.4054(2) 0.2484(2) 0.0196 1.0000 Uani . . . . . .
C20 C 0.6065(2) 1.4284(3) 0.2316(2) 0.0258 1.0000 Uani . . . . . .
C21 C 0.6180(3) 1.4949(3) 0.2653(3) 0.0316 1.0000 Uani . . . . . .
C22 C 0.5492(3) 1.5389(3) 0.3139(2) 0.0311 1.0000 Uani . . . . . .
C23 C 0.4685(3) 1.5167(3) 0.3308(3) 0.0330 1.0000 Uani . . . . . .
C24 C 0.4568(3) 1.4501(3) 0.2987(2) 0.0284 1.0000 Uani . . . . . .
C25 C 0.3910(2) 1.4098(3) 0.1184(2) 0.0198 1.0000 Uani . . . . . .
C26 C 0.3344(2) 1.3616(3) 0.1075(2) 0.0282 1.0000 Uani . . . . . .
C27 C 0.2455(3) 1.4295(3) 0.0331(3) 0.0344 1.0000 Uani . . . . . .
C28 C 0.2104(3) 1.5476(3) -0.0292(2) 0.0321 1.0000 Uani . . . . . .
C29 C 0.2640(3) 1.5948(3) -0.0181(3) 0.0400 1.0000 Uani . . . . . .
C30 C 0.3551(3) 1.5265(3) 0.0555(3) 0.0366 1.0000 Uani . . . . . .
C31 C 0.3033(2) 1.1040(3) 0.1652(2) 0.0214 1.0000 Uani . . . . . .
C32 C 0.3054(3) 1.1318(3) 0.0707(2) 0.0316 1.0000 Uani . . . . . .
C33 C 0.2120(3) 1.2109(3) 0.0001(3) 0.0396 1.0000 Uani . . . . . .
C34 C 0.1165(3) 1.2622(3) 0.0236(3) 0.0423 1.0000 Uani . . . . . .
C35 C 0.1146(3) 1.2340(3) 0.1173(3) 0.0423 1.0000 Uani . . . . . .
C36 C 0.2083(3) 1.1546(3) 0.1882(3) 0.0310 1.0000 Uani . . . . . .
C37 C 0.3958(2) 0.8927(3) 0.3426(2) 0.0229 1.0000 Uani . . . . . .
C38 C 0.3958(3) 0.8816(3) 0.4327(2) 0.0308 1.0000 Uani . . . . . .
C39 C 0.3636(3) 0.8115(4) 0.4971(3) 0.0440 1.0000 Uani . . . . . .
C40 C 0.3324(3) 0.7524(3) 0.4718(3) 0.0491 1.0000 Uani . . . . . .
C41 C 0.3313(3) 0.7633(3) 0.3812(4) 0.0458 1.0000 Uani . . . . . .
C42 C 0.3631(3) 0.8339(3) 0.3165(3) 0.0331 1.0000 Uani . . . . . .
C43 C 0.8006(2) 0.5956(2) 0.3965(2) 0.0195 1.0000 Uani . . . . . .
C44 C 0.6974(2) 0.6398(3) 0.4086(2) 0.0221 1.0000 Uani . . . . . .
C45 C 0.6772(2) 0.5757(3) 0.4909(2) 0.0273 1.0000 Uani . . . . . .
C46 C 0.7606(3) 0.4655(3) 0.5610(2) 0.0302 1.0000 Uani . . . . . .
C47 C 0.8625(3) 0.4207(3) 0.5486(2) 0.0324 1.0000 Uani . . . . . .
C48 C 0.8832(2) 0.4850(3) 0.4673(2) 0.0261 1.0000 Uani . . . . . .
C49 C 0.9252(2) 0.5914(2) 0.2574(2) 0.0201 1.0000 Uani . . . . . .
C50 C 0.9088(3) 0.5131(3) 0.2449(2) 0.0287 1.0000 Uani . . . . . .
C51 C 0.9807(3) 0.4413(3) 0.2125(2) 0.0335 1.0000 Uani . . . . . .
C52 C 1.0694(3) 0.4474(3) 0.1927(2) 0.0317 1.0000 Uani . . . . . .
C53 C 1.0867(3) 0.5243(3) 0.2047(2) 0.0321 1.0000 Uani . . . . . .
C54 C 1.0144(3) 0.5965(3) 0.2374(2) 0.0275 1.0000 Uani . . . . . .
O1 O 0.75886(15) 0.96391(16) 0.18801(13) 0.0169 1.0000 Uani . . . . . .
O2 O 0.71812(15) 1.04566(16) 0.30704(13) 0.0162 1.0000 Uani . . . . . .
O3 O 0.67527(14) 0.89468(16) 0.32661(13) 0.0158 1.0000 Uani . . . . . .
O4 O 0.56843(15) 1.10282(16) 0.17773(13) 0.0157 1.0000 Uani . . . . . .
O5 O 0.93162(15) 0.90602(18) 0.31423(15) 0.0208 1.0000 Uani . . . . . .
O6 O 0.82431(16) 1.11549(18) 0.17110(14) 0.0213 1.0000 Uani . . . . . .
O7 O 0.60552(16) 1.27778(17) 0.16202(14) 0.0197 1.0000 Uani . . . . . .
O8 O 0.51005(15) 1.21712(16) 0.28905(14) 0.0177 1.0000 Uani . . . . . .
O9 O 0.45272(15) 1.04943(18) 0.30418(14) 0.0195 1.0000 Uani . . . . . .
O10 O 0.51025(15) 0.93538(18) 0.21238(14) 0.0189 1.0000 Uani . . . . . .
O11 O 0.72825(15) 0.77958(16) 0.21843(14) 0.0177 1.0000 Uani . . . . . .
O12 O 0.88317(15) 0.73275(17) 0.33089(14) 0.0186 1.0000 Uani . . . . . .
O13 O 0.64519(16) 1.20160(18) 0.03011(14) 0.0214 1.0000 Uani . . . . . .
O14 O 0.59598(16) 1.01393(18) 0.05606(15) 0.0229 1.0000 Uani . . . . . .
O15 O 0.84523(16) 0.80925(18) 0.46523(14) 0.0205 1.0000 Uani . . . . . .
O16 O 0.61274(16) 0.97642(17) 0.45074(14) 0.0210 1.0000 Uani . . . . . .
P1 P 0.93052(5) 1.01546(6) 0.24314(5) 0.0190 1.0000 Uani . . . . . .
P2 P 0.51379(5) 1.31684(6) 0.20744(5) 0.0169 1.0000 Uani . . . . . .
P3 P 0.42516(5) 0.99476(6) 0.25640(5) 0.0160 1.0000 Uani . . . . . .
P4 P 0.83022(5) 0.68562(6) 0.29728(5) 0.0169 1.0000 Uani . . . . . .
Ti1 Ti 0.80910(4) 0.88418(4) 0.33824(3) 0.0157 1.0000 Uani . . . . . .
Ti2 Ti 0.68589(4) 1.12548(4) 0.15666(3) 0.0156 1.0000 Uani . . . . . .
Ti3 Ti 0.58998(4) 1.04504(4) 0.32308(3) 0.0146 1.0000 Uani . . . . . .
Ti4 Ti 0.63636(4) 0.95228(4) 0.18114(3) 0.0151 1.0000 Uani . . . . . .
H11 H 0.5171 1.3537 -0.0544 0.0460 1.0000 Uiso R . . . . .
H12 H 0.5857 1.2837 -0.1041 0.0458 1.0000 Uiso R . . . . .
H21 H 0.4498 1.2261 0.0068 0.0508 1.0000 Uiso R . . . . .
H22 H 0.4333 1.2812 -0.1082 0.0503 1.0000 Uiso R . . . . .
H32 H 0.5955 1.1121 -0.0745 0.0497 1.0000 Uiso R . . . . .
H31 H 0.4949 1.1009 -0.0651 0.0489 1.0000 Uiso R . . . . .
H41 H 0.9051 0.6781 0.5944 0.0303 1.0000 Uiso R . . . . .
H42 H 0.8139 0.6833 0.5329 0.0312 1.0000 Uiso R . . . . .
H51 H 0.7629 0.8435 0.6013 0.0376 1.0000 Uiso R . . . . .
H52 H 0.7496 0.7325 0.6455 0.0370 1.0000 Uiso R . . . . .
H62 H 0.5898 0.8841 0.5664 0.0334 1.0000 Uiso R . . . . .
H61 H 0.6254 0.8218 0.5017 0.0335 1.0000 Uiso R . . . . .
H81 H 0.9845 1.1347 0.0775 0.0588 1.0000 Uiso R . . . . .
H91 H 1.1024 1.0764 -0.0108 0.0724 1.0000 Uiso R . . . . .
H101 H 1.2118 0.8810 0.0356 0.0753 1.0000 Uiso R . . . . .
H111 H 1.2104 0.7397 0.1736 0.0978 1.0000 Uiso R . . . . .
H121 H 1.0986 0.7976 0.2644 0.0760 1.0000 Uiso R . . . . .
H141 H 0.8107 1.2029 0.2823 0.0457 1.0000 Uiso R . . . . .
H151 H 0.8415 1.2663 0.3771 0.0534 1.0000 Uiso R . . . . .
H161 H 1.0115 1.1777 0.4600 0.0406 1.0000 Uiso R . . . . .
H171 H 1.1517 1.0284 0.4438 0.0505 1.0000 Uiso R . . . . .
H181 H 1.1226 0.9628 0.3495 0.0442 1.0000 Uiso R . . . . .
H201 H 0.6526 1.3983 0.1975 0.0293 1.0000 Uiso R . . . . .
H211 H 0.6723 1.5090 0.2549 0.0368 1.0000 Uiso R . . . . .
H221 H 0.5571 1.5848 0.3361 0.0365 1.0000 Uiso R . . . . .
H231 H 0.4228 1.5456 0.3648 0.0369 1.0000 Uiso R . . . . .
H241 H 0.3990 1.4356 0.3098 0.0345 1.0000 Uiso R . . . . .
H261 H 0.3560 1.2851 0.1519 0.0302 1.0000 Uiso R . . . . .
H271 H 0.2077 1.3969 0.0250 0.0405 1.0000 Uiso R . . . . .
H281 H 0.1512 1.5921 -0.0774 0.0371 1.0000 Uiso R . . . . .
H291 H 0.2394 1.6745 -0.0586 0.0499 1.0000 Uiso R . . . . .
H301 H 0.3900 1.5587 0.0623 0.0417 1.0000 Uiso R . . . . .
H321 H 0.3675 1.0958 0.0555 0.0358 1.0000 Uiso R . . . . .
H331 H 0.2149 1.2323 -0.0633 0.0473 1.0000 Uiso R . . . . .
H341 H 0.0531 1.3149 -0.0243 0.0484 1.0000 Uiso R . . . . .
H351 H 0.0501 1.2663 0.1324 0.0496 1.0000 Uiso R . . . . .
H361 H 0.2102 1.1364 0.2518 0.0344 1.0000 Uiso R . . . . .
H381 H 0.4184 0.9217 0.4502 0.0360 1.0000 Uiso R . . . . .
H391 H 0.3638 0.8035 0.5574 0.0483 1.0000 Uiso R . . . . .
H401 H 0.3089 0.7058 0.5154 0.0587 1.0000 Uiso R . . . . .
H411 H 0.3087 0.7241 0.3646 0.0531 1.0000 Uiso R . . . . .
H421 H 0.3650 0.8399 0.2566 0.0385 1.0000 Uiso R . . . . .
H441 H 0.6419 0.7131 0.3607 0.0251 1.0000 Uiso R . . . . .
H451 H 0.6088 0.6060 0.4993 0.0311 1.0000 Uiso R . . . . .
H461 H 0.7479 0.4236 0.6164 0.0347 1.0000 Uiso R . . . . .
H471 H 0.9185 0.3481 0.5956 0.0385 1.0000 Uiso R . . . . .
H481 H 0.9532 0.4548 0.4599 0.0302 1.0000 Uiso R . . . . .
H501 H 0.8471 0.5096 0.2576 0.0341 1.0000 Uiso R . . . . .
H511 H 0.9676 0.3884 0.2047 0.0391 1.0000 Uiso R . . . . .
H521 H 1.1176 0.3979 0.1716 0.0360 1.0000 Uiso R . . . . .
H531 H 1.1466 0.5293 0.1905 0.0371 1.0000 Uiso R . . . . .
H541 H 1.0274 0.6477 0.2457 0.0326 1.0000 Uiso R . . . . .

loop_
_atom_site_aniso_label
_atom_site_aniso_U_11
_atom_site_aniso_U_22
_atom_site_aniso_U_33
_atom_site_aniso_U_23
_atom_site_aniso_U_13
_atom_site_aniso_U_12
C1 0.044(2) 0.0352(18) 0.0286(17) -0.0066(15) -0.0074(15) -0.0215(17)
C2 0.0351(19) 0.045(2) 0.043(2) -0.0189(18) 0.0037(16) -0.0208(17)
C3 0.049(2) 0.0363(19) 0.0303(18) -0.0058(16) -0.0086(16) -0.0252(18)
C4 0.0250(15) 0.0234(14) 0.0201(14) -0.0081(12) 0.0063(11) -0.0080(12)
C5 0.0245(15) 0.0354(17) 0.0263(15) -0.0157(14) 0.0060(12) -0.0075(14)
C6 0.0235(15) 0.0279(16) 0.0259(15) -0.0128(13) 0.0092(12) -0.0079(13)
C7 0.0190(14) 0.0359(17) 0.0309(16) -0.0218(14) 0.0076(12) -0.0118(13)
C8 0.072(3) 0.057(3) 0.066(3) -0.047(2) 0.047(2) -0.049(2)
C9 0.076(3) 0.087(4) 0.070(3) -0.057(3) 0.053(3) -0.064(3)
C10 0.044(2) 0.092(4) 0.057(3) -0.052(3) 0.032(2) -0.025(3)
C11 0.083(4) 0.056(3) 0.062(3) -0.026(3) 0.040(3) 0.005(3)
C12 0.061(3) 0.042(2) 0.045(2) -0.017(2) 0.027(2) 0.001(2)
C13 0.0188(13) 0.0244(14) 0.0259(14) -0.0131(12) 0.0051(11) -0.0122(12)
C14 0.0208(15) 0.045(2) 0.052(2) -0.0351(19) 0.0017(14) -0.0096(14)
C15 0.0307(18) 0.051(2) 0.062(3) -0.046(2) 0.0085(17) -0.0138(17)
C16 0.0379(19) 0.044(2) 0.0400(19) -0.0261(17) 0.0056(15) -0.0261(16)
C17 0.0245(16) 0.049(2) 0.057(2) -0.032(2) 0.0001(16) -0.0176(16)
C18 0.0200(15) 0.0403(19) 0.054(2) -0.0321(18) 0.0031(14) -0.0102(14)
C19 0.0191(13) 0.0157(12) 0.0220(13) -0.0107(11) 0.0009(10) -0.0065(10)
C20 0.0198(13) 0.0262(15) 0.0358(16) -0.0200(14) 0.0063(12) -0.0108(12)
C21 0.0274(16) 0.0314(17) 0.0401(18) -0.0184(15) 0.0014(13) -0.0173(14)
C22 0.0401(18) 0.0268(15) 0.0305(16) -0.0166(14) -0.0004(14) -0.0179(14)
C23 0.0390(18) 0.0328(17) 0.0423(19) -0.0290(16) 0.0165(15) -0.0200(15)
C24 0.0288(16) 0.0298(16) 0.0383(17) -0.0243(15) 0.0142(13) -0.0168(13)
C25 0.0176(12) 0.0205(13) 0.0237(13) -0.0137(12) 0.0051(10) -0.0093(11)
C26 0.0212(14) 0.0235(14) 0.0388(17) -0.0149(14) 0.0034(13) -0.0114(12)
C27 0.0241(15) 0.0371(18) 0.045(2) -0.0229(17) 0.0013(14) -0.0159(14)
C28 0.0189(14) 0.0360(18) 0.0289(16) -0.0102(14) -0.0024(12) -0.0110(13)
C29 0.0310(18) 0.0271(17) 0.0404(19) -0.0004(16) -0.0076(15) -0.0149(14)
C30 0.0306(17) 0.0260(16) 0.0422(19) -0.0043(15) -0.0092(15) -0.0181(14)
C31 0.0197(13) 0.0191(13) 0.0261(14) -0.0116(12) 0.0012(11) -0.0102(11)
C32 0.0316(17) 0.0341(17) 0.0251(15) -0.0141(14) 0.0024(13) -0.0150(14)
C33 0.041(2) 0.0382(19) 0.0285(17) -0.0119(16) -0.0043(15) -0.0175(17)
C34 0.0360(19) 0.0253(16) 0.044(2) -0.0127(16) -0.0190(16) -0.0050(14)
C35 0.0214(16) 0.0386(19) 0.062(2) -0.037(2) -0.0053(16) -0.0017(14)
C36 0.0193(14) 0.0350(17) 0.0384(18) -0.0277(16) 0.0016(13) -0.0056(13)
C37 0.0135(12) 0.0209(13) 0.0269(14) -0.0113(12) 0.0054(11) -0.0047(11)
C38 0.0212(14) 0.0344(17) 0.0256(15) -0.0125(14) 0.0049(12) -0.0094(13)
C39 0.0350(19) 0.044(2) 0.0290(18) -0.0061(17) 0.0086(15) -0.0160(17)
C40 0.035(2) 0.0286(18) 0.053(2) -0.0023(18) 0.0209(18) -0.0127(16)
C41 0.038(2) 0.0306(18) 0.080(3) -0.033(2) 0.028(2) -0.0209(16)
C42 0.0350(17) 0.0306(16) 0.048(2) -0.0270(16) 0.0219(15) -0.0208(14)
C43 0.0167(13) 0.0208(13) 0.0228(13) -0.0144(12) 0.0044(10) -0.0079(11)
C44 0.0184(13) 0.0230(14) 0.0252(14) -0.0130(12) 0.0049(11) -0.0100(11)
C45 0.0203(14) 0.0316(16) 0.0315(16) -0.0162(14) 0.0090(12) -0.0144(13)
C46 0.0290(16) 0.0323(17) 0.0256(15) -0.0075(14) 0.0069(12) -0.0200(14)
C47 0.0247(15) 0.0268(16) 0.0277(16) -0.0039(14) -0.0003(12) -0.0100(13)
C48 0.0178(13) 0.0235(14) 0.0280(15) -0.0102(13) 0.0026(11) -0.0072(12)
C49 0.0190(13) 0.0165(12) 0.0195(13) -0.0108(11) 0.0025(10) -0.0042(10)
C50 0.0264(15) 0.0283(15) 0.0347(17) -0.0230(14) 0.0069(13) -0.0101(13)
C51 0.0365(18) 0.0303(17) 0.0360(18) -0.0241(15) 0.0085(14) -0.0124(14)
C52 0.0301(16) 0.0253(15) 0.0275(15) -0.0176(14) 0.0080(13) -0.0026(13)
C53 0.0266(16) 0.0305(16) 0.0316(16) -0.0166(15) 0.0122(13) -0.0091(13)
C54 0.0247(15) 0.0264(15) 0.0307(16) -0.0190(14) 0.0102(12) -0.0089(12)
O1 0.0129(8) 0.0155(9) 0.0199(9) -0.0101(8) 0.0032(7) -0.0047(7)
O2 0.0135(8) 0.0161(9) 0.0198(9) -0.0111(8) 0.0031(7) -0.0063(7)
O3 0.0136(8) 0.0158(9) 0.0177(9) -0.0110(8) 0.0044(7) -0.0051(7)
O4 0.0147(8) 0.0157(9) 0.0174(9) -0.0110(8) 0.0045(7) -0.0060(7)
O5 0.0124(9) 0.0207(10) 0.0265(10) -0.0128(9) 0.0036(7) -0.0059(8)
O6 0.0162(9) 0.0213(10) 0.0242(10) -0.0110(9) 0.0040(8) -0.0088(8)
O7 0.0186(9) 0.0164(9) 0.0241(10) -0.0123(8) 0.0052(8) -0.0073(8)
O8 0.0174(9) 0.0146(9) 0.0205(9) -0.0109(8) 0.0046(7) -0.0063(7)
O9 0.0135(9) 0.0261(10) 0.0265(10) -0.0203(9) 0.0058(7) -0.0091(8)
O10 0.0169(9) 0.0241(10) 0.0259(10) -0.0193(9) 0.0095(8) -0.0118(8)
O11 0.0153(9) 0.0154(9) 0.0210(9) -0.0124(8) 0.0033(7) -0.0042(7)
O12 0.0143(9) 0.0165(9) 0.0249(10) -0.0140(8) 0.0043(7) -0.0048(7)
O13 0.0218(10) 0.0232(10) 0.0212(10) -0.0118(9) 0.0043(8) -0.0125(8)
O14 0.0202(10) 0.0224(10) 0.0237(10) -0.0127(9) 0.0043(8) -0.0086(8)
O15 0.0167(9) 0.0216(10) 0.0206(9) -0.0108(8) 0.0025(7) -0.0080(8)
O16 0.0179(9) 0.0190(9) 0.0249(10) -0.0118(9) 0.0057(8) -0.0081(8)
P1 0.0130(3) 0.0222(3) 0.0238(3) -0.0137(3) 0.0057(3) -0.0086(3)
P2 0.0148(3) 0.0143(3) 0.0213(3) -0.0110(3) 0.0026(2) -0.0056(2)
P3 0.0132(3) 0.0187(3) 0.0188(3) -0.0129(3) 0.0045(2) -0.0070(3)
P4 0.0141(3) 0.0152(3) 0.0204(3) -0.0116(3) 0.0048(2) -0.0047(3)
Ti1 0.0113(2) 0.0153(2) 0.0194(2) -0.0108(2) 0.00283(17) -0.00432(18)
Ti2 0.0129(2) 0.0159(2) 0.0184(2) -0.0102(2) 0.00403(17) -0.00639(18)
Ti3 0.0128(2) 0.0147(2) 0.0170(2) -0.01116(19) 0.00425(17) -0.00496(18)
Ti4 0.0127(2) 0.0159(2) 0.0185(2) -0.0123(2) 0.00475(17) -0.00549(18)

loop_
_atom_type_symbol
_atom_type_scat_dispersion_real
_atom_type_scat_dispersion_imag
_atom_type_scat_Cromer_Mann_a1
_atom_type_scat_Cromer_Mann_b1
_atom_type_scat_Cromer_Mann_a2
_atom_type_scat_Cromer_Mann_b2
_atom_type_scat_Cromer_Mann_a3
_atom_type_scat_Cromer_Mann_b3
_atom_type_scat_Cromer_Mann_a4
_atom_type_scat_Cromer_Mann_b4
_atom_type_scat_Cromer_Mann_c
_atom_type_scat_source
Ti 0.2191 1.8069 9.7595 7.8508 7.3558 0.5000 1.6991 35.6338 1.9021 116.1050 1.2807 'International Tables Vol C 4.2.6.8 and 6.1.1.4'
P 0.2955 0.4335 6.4345 1.9067 4.1791 27.1570 1.7800 0.5260 1.4908 68.1645 1.1149 'International Tables Vol C 4.2.6.8 and 6.1.1.4'
O 0.0492 0.0322 3.0485 13.2771 2.2868 5.7011 1.5463 0.3239 0.8670 32.9089 0.2508 'International Tables Vol C 4.2.6.8 and 6.1.1.4'
C 0.0181 0.0091 2.3100 20.8439 1.0200 10.2075 1.5886 0.5687 0.8650 51.6512 0.2156 'International Tables Vol C 4.2.6.8 and 6.1.1.4'
H 0.0000 0.0000 0.4930 10.5109 0.3229 26.1257 0.1402 3.1424 0.0408 57.7998 0.0030 'International Tables Vol C 4.2.6.8 and 6.1.1.4'

loop_
_geom_angle_atom_site_label_1
_geom_angle_site_symmetry_1
_geom_angle_atom_site_label_2
_geom_angle_site_symmetry_2
_geom_angle_atom_site_label_3
_geom_angle_site_symmetry_3
_geom_angle
_geom_angle_publ_flag
C2 . C1 . O13 . 112.9(3) yes
C2 . C1 . H11 . 110.9 no
O13 . C1 . H11 . 109.4 no
C2 . C1 . H12 . 108.3 no
O13 . C1 . H12 . 106.8 no
H11 . C1 . H12 . 108.3 no
C1 . C2 . C3 . 114.2(4) yes
C1 . C2 . H21 . 111.3 no
C3 . C2 . H21 . 109.0 no
C1 . C2 . H22 . 106.4 no
C3 . C2 . H22 . 105.6 no
H21 . C2 . H22 . 110.1 no
C2 . C3 . O14 . 116.1(3) yes
C2 . C3 . H32 . 102.5 no
O14 . C3 . H32 . 109.3 no
C2 . C3 . H31 . 109.6 no
O14 . C3 . H31 . 109.7 no
H32 . C3 . H31 . 109.4 no
C5 . C4 . O15 . 112.1(3) yes
C5 . C4 . H41 . 111.0 no
O15 . C4 . H41 . 105.6 no
C5 . C4 . H42 . 106.9 no
O15 . C4 . H42 . 110.5 no
H41 . C4 . H42 . 110.8 no
C4 . C5 . C6 . 114.9(3) yes
C4 . C5 . H51 . 109.6 no
C6 . C5 . H51 . 110.4 no
C4 . C5 . H52 . 105.2 no
C6 . C5 . H52 . 105.8 no
H51 . C5 . H52 . 110.6 no
C5 . C6 . O16 . 112.0(3) yes
C5 . C6 . H62 . 105.7 no
O16 . C6 . H62 . 105.9 no
C5 . C6 . H61 . 110.6 no
O16 . C6 . H61 . 110.5 no
H62 . C6 . H61 . 112.0 no
C8 . C7 . C12 . 118.7(4) yes
C8 . C7 . P1 . 120.3(3) yes
C12 . C7 . P1 . 120.9(3) yes
C7 . C8 . C9 . 120.1(4) yes
C7 . C8 . H81 . 119.6 no
C9 . C8 . H81 . 120.3 no
C8 . C9 . C10 . 120.3(5) yes
C8 . C9 . H91 . 120.1 no
C10 . C9 . H91 . 119.6 no
C9 . C10 . C11 . 120.0(4) yes
C9 . C10 . H101 . 120.3 no
C11 . C10 . H101 . 119.7 no
C10 . C11 . C12 . 119.8(5) yes
C10 . C11 . H111 . 121.0 no
C12 . C11 . H111 . 119.1 no
C11 . C12 . C7 . 121.1(5) yes
C11 . C12 . H121 . 119.4 no
C7 . C12 . H121 . 119.4 no
C14 . C13 . C18 . 118.4(3) yes
C14 . C13 . P1 . 118.8(2) yes
C18 . C13 . P1 . 122.5(3) yes
C13 . C14 . C15 . 120.7(3) yes
C13 . C14 . H141 . 120.6 no
C15 . C14 . H141 . 118.6 no
C14 . C15 . C16 . 120.2(3) yes
C14 . C15 . H151 . 119.0 no
C16 . C15 . H151 . 120.8 no
C15 . C16 . C17 . 119.7(3) yes
C15 . C16 . H161 . 118.6 no
C17 . C16 . H161 . 121.7 no
C16 . C17 . C18 . 120.5(3) yes
C16 . C17 . H171 . 120.2 no
C18 . C17 . H171 . 119.2 no
C17 . C18 . C13 . 120.3(3) yes
C17 . C18 . H181 . 118.4 no
C13 . C18 . H181 . 121.3 no
C20 . C19 . C24 . 119.1(3) yes
C20 . C19 . P2 . 120.1(2) yes
C24 . C19 . P2 . 120.8(2) yes
C19 . C20 . C21 . 120.3(3) yes
C19 . C20 . H201 . 118.7 no
C21 . C20 . H201 . 121.1 no
C20 . C21 . C22 . 120.1(3) yes
C20 . C21 . H211 . 120.2 no
C22 . C21 . H211 . 119.7 no
C21 . C22 . C23 . 120.1(3) yes
C21 . C22 . H221 . 119.6 no
C23 . C22 . H221 . 120.3 no
C22 . C23 . C24 . 120.4(3) yes
C22 . C23 . H231 . 119.8 no
C24 . C23 . H231 . 119.8 no
C19 . C24 . C23 . 120.0(3) yes
C19 . C24 . H241 . 119.6 no
C23 . C24 . H241 . 120.4 no
C26 . C25 . C30 . 119.2(3) yes
C26 . C25 . P2 . 119.6(2) yes
C30 . C25 . P2 . 121.0(2) yes
C25 . C26 . C27 . 120.0(3) yes
C25 . C26 . H261 . 118.9 no
C27 . C26 . H261 . 121.0 no
C26 . C27 . C28 . 119.7(3) yes
C26 . C27 . H271 . 120.3 no
C28 . C27 . H271 . 120.0 no
C27 . C28 . C29 . 120.3(3) yes
C27 . C28 . H281 . 119.3 no
C29 . C28 . H281 . 120.4 no
C28 . C29 . C30 . 120.6(3) yes
C28 . C29 . H291 . 120.5 no
C30 . C29 . H291 . 118.9 no
C29 . C30 . C25 . 120.1(3) yes
C29 . C30 . H301 . 119.8 no
C25 . C30 . H301 . 120.0 no
C32 . C31 . C36 . 120.2(3) yes
C32 . C31 . P3 . 119.1(2) yes
C36 . C31 . P3 . 120.6(2) yes
C31 . C32 . C33 . 120.2(3) yes
C31 . C32 . H321 . 120.7 no
C33 . C32 . H321 . 119.1 no
C32 . C33 . C34 . 119.3(4) yes
C32 . C33 . H331 . 119.3 no
C34 . C33 . H331 . 121.3 no
C33 . C34 . C35 . 120.4(3) yes
C33 . C34 . H341 . 119.3 no
C35 . C34 . H341 . 120.3 no
C34 . C35 . C36 . 120.2(4) yes
C34 . C35 . H351 . 119.5 no
C36 . C35 . H351 . 120.3 no
C35 . C36 . C31 . 119.7(3) yes
C35 . C36 . H361 . 122.4 no
C31 . C36 . H361 . 117.8 no
C38 . C37 . C42 . 120.3(3) yes
C38 . C37 . P3 . 119.6(3) yes
C42 . C37 . P3 . 119.8(3) yes
C37 . C38 . C39 . 120.2(4) yes
C37 . C38 . H381 . 119.9 no
C39 . C38 . H381 . 119.8 no
C38 . C39 . C40 . 119.6(4) yes
C38 . C39 . H391 . 120.6 no
C40 . C39 . H391 . 119.8 no
C39 . C40 . C41 . 120.8(3) yes
C39 . C40 . H401 . 119.6 no
C41 . C40 . H401 . 119.6 no
C40 . C41 . C42 . 119.7(4) yes
C40 . C41 . H411 . 120.0 no
C42 . C41 . H411 . 120.4 no
C37 . C42 . C41 . 119.4(4) yes
C37 . C42 . H421 . 120.1 no
C41 . C42 . H421 . 120.5 no
C44 . C43 . C48 . 119.4(3) yes
C44 . C43 . P4 . 120.4(2) yes
C48 . C43 . P4 . 119.8(2) yes
C43 . C44 . C45 . 120.2(3) yes
C43 . C44 . H441 . 119.4 no
C45 . C44 . H441 . 120.4 no
C44 . C45 . C46 . 119.7(3) yes
C44 . C45 . H451 . 120.0 no
C46 . C45 . H451 . 120.3 no
C45 . C46 . C47 . 120.3(3) yes
C45 . C46 . H461 . 120.0 no
C47 . C46 . H461 . 119.7 no
C46 . C47 . C48 . 120.2(3) yes
C46 . C47 . H471 . 120.6 no
C48 . C47 . H471 . 119.1 no
C43 . C48 . C47 . 120.2(3) yes
C43 . C48 . H481 . 119.9 no
C47 . C48 . H481 . 119.9 no
C50 . C49 . C54 . 119.5(3) yes
C50 . C49 . P4 . 119.8(2) yes
C54 . C49 . P4 . 120.8(2) yes
C49 . C50 . C51 . 120.3(3) yes
C49 . C50 . H501 . 120.2 no
C51 . C50 . H501 . 119.5 no
C50 . C51 . C52 . 119.6(3) yes
C50 . C51 . H511 . 118.5 no
C52 . C51 . H511 . 121.8 no
C51 . C52 . C53 . 120.7(3) yes
C51 . C52 . H521 . 118.8 no
C53 . C52 . H521 . 120.5 no
C52 . C53 . C54 . 119.7(3) yes
C52 . C53 . H531 . 120.9 no
C54 . C53 . H531 . 119.4 no
C53 . C54 . C49 . 120.2(3) yes
C53 . C54 . H541 . 118.8 no
C49 . C54 . H541 . 121.0 no
Ti1 . O1 . Ti2 . 98.83(9) yes
Ti1 . O1 . Ti4 . 99.10(9) yes
Ti2 . O1 . Ti4 . 97.66(8) yes
Ti1 . O2 . Ti2 . 98.88(8) yes
Ti1 . O2 . Ti3 . 97.57(9) yes
Ti2 . O2 . Ti3 . 98.43(8) yes
Ti1 . O3 . Ti3 . 96.68(9) yes
Ti1 . O3 . Ti4 . 100.15(8) yes
Ti3 . O3 . Ti4 . 99.18(8) yes
Ti2 . O4 . Ti3 . 99.39(8) yes
Ti2 . O4 . Ti4 . 96.39(8) yes
Ti3 . O4 . Ti4 . 99.69(8) yes
P1 . O5 . Ti1 . 128.80(12) yes
P1 . O6 . Ti2 . 129.94(13) yes
P2 . O7 . Ti2 . 128.22(12) yes
P2 . O8 . Ti3 . 127.28(12) yes
P3 . O9 . Ti3 . 128.65(12) yes
P3 . O10 . Ti4 . 128.61(12) yes
P4 . O11 . Ti4 . 126.87(12) yes
P4 . O12 . Ti1 . 126.62(11) yes
C1 . O13 . Ti2 . 144.9(2) yes
C3 . O14 . Ti4 . 152.5(2) yes
C4 . O15 . Ti1 . 143.7(2) yes
C6 . O16 . Ti3 . 136.6(2) yes
C7 . P1 . C13 . 111.38(15) yes
C7 . P1 . O6 . 108.15(14) yes
C13 . P1 . O6 . 106.72(13) yes
C7 . P1 . O5 . 107.16(14) yes
C13 . P1 . O5 . 108.45(13) yes
O6 . P1 . O5 . 115.04(12) yes
C7 . P1 . Ti1 . 124.03(12) yes
C13 . P1 . Ti1 . 115.50(10) yes
O6 . P1 . Ti1 . 86.07(8) yes
O5 . P1 . Ti1 . 29.35(7) yes
C19 . P2 . C25 . 107.55(13) yes
C19 . P2 . O8 . 109.91(12) yes
C25 . P2 . O8 . 108.83(13) yes
C19 . P2 . O7 . 106.24(13) yes
C25 . P2 . O7 . 109.09(12) yes
O8 . P2 . O7 . 114.97(11) yes
C19 . P2 . Ti2 . 130.48(10) yes
C25 . P2 . Ti2 . 109.50(10) yes
O8 . P2 . Ti2 . 87.77(8) yes
O7 . P2 . Ti2 . 29.90(8) yes
C31 . P3 . C37 . 104.46(14) yes
C31 . P3 . O9 . 110.56(13) yes
C37 . P3 . O9 . 107.71(14) yes
C31 . P3 . O10 . 108.00(13) yes
C37 . P3 . O10 . 110.88(13) yes
O9 . P3 . O10 . 114.76(11) yes
C31 . P3 . Ti3 . 125.41(10) yes
C37 . P3 . Ti3 . 120.05(10) yes
O9 . P3 . Ti3 . 29.62(7) yes
O10 . P3 . Ti3 . 85.20(8) yes
C31 . P3 . Ti4 . 114.34(10) yes
C37 . P3 . Ti4 . 130.94(9) yes
O9 . P3 . Ti4 . 86.10(8) yes
O10 . P3 . Ti4 . 29.66(8) yes
Ti3 . P3 . Ti4 . 57.193(16) yes
C43 . P4 . C49 . 107.27(13) yes
C43 . P4 . O11 . 108.46(12) yes
C49 . P4 . O11 . 109.48(12) yes
C43 . P4 . O12 . 108.97(12) yes
C49 . P4 . O12 . 107.37(13) yes
O11 . P4 . O12 . 115.03(11) yes
C43 . P4 . Ti1 . 105.39(9) yes
C49 . P4 . Ti1 . 134.65(10) yes
O11 . P4 . Ti1 . 88.62(8) yes
O12 . P4 . Ti1 . 30.88(7) yes
O1 . Ti1 . O12 . 82.85(8) yes
O1 . Ti1 . O5 . 86.29(8) yes
O12 . Ti1 . O5 . 92.18(8) yes
O1 . Ti1 . O3 . 79.44(8) yes
O12 . Ti1 . O3 . 91.06(8) yes
O5 . Ti1 . O3 . 164.85(8) yes
O1 . Ti1 . O2 . 80.45(8) yes
O12 . Ti1 . O2 . 162.80(8) yes
O5 . Ti1 . O2 . 90.80(8) yes
O3 . Ti1 . O2 . 81.91(8) yes
O1 . Ti1 . P4 . 73.51(5) yes
O12 . Ti1 . P4 . 22.50(6) yes
O5 . Ti1 . P4 . 111.40(6) yes
O3 . Ti1 . P4 . 69.43(6) yes
O2 . Ti1 . P4 . 144.05(6) yes
O1 . Ti1 . P1 . 72.01(6) yes
O12 . Ti1 . P1 . 106.11(6) yes
O5 . Ti1 . P1 . 21.84(6) yes
O3 . Ti1 . P1 . 144.14(6) yes
O2 . Ti1 . P1 . 72.48(6) yes
O1 . Ti1 . O15 . 174.32(9) yes
O12 . Ti1 . O15 . 94.04(9) yes
O5 . Ti1 . O15 . 98.61(9) yes
O3 . Ti1 . O15 . 95.91(9) yes
O2 . Ti1 . O15 . 102.25(9) yes
O1 . Ti1 . Ti2 . 37.86(5) yes
O12 . Ti1 . Ti2 . 120.61(6) yes
O5 . Ti1 . Ti2 . 82.97(6) yes
O3 . Ti1 . Ti2 . 82.65(6) yes
O2 . Ti1 . Ti2 . 43.10(6) yes
O1 . Ti1 . Ti3 . 84.49(5) yes
O12 . Ti1 . Ti3 . 132.80(6) yes
O5 . Ti1 . Ti3 . 132.07(6) yes
O3 . Ti1 . Ti3 . 41.86(6) yes
O2 . Ti1 . Ti3 . 41.28(6) yes
O1 . Ti1 . Ti4 . 37.90(5) yes
O12 . Ti1 . Ti4 . 81.12(6) yes
O5 . Ti1 . Ti4 . 124.14(6) yes
O3 . Ti1 . Ti4 . 42.01(6) yes
O2 . Ti1 . Ti4 . 83.19(6) yes
P4 . Ti1 . P1 . 120.30(2) yes
P4 . Ti1 . O15 . 101.88(7) yes
P1 . Ti1 . O15 . 113.51(7) yes
P4 . Ti1 . Ti2 . 109.81(2) yes
P1 . Ti1 . Ti2 . 61.499(18) yes
O15 . Ti1 . Ti2 . 145.30(7) yes
P4 . Ti1 . Ti3 . 110.68(2) yes
P1 . Ti1 . Ti3 . 112.68(2) yes
O15 . Ti1 . Ti3 . 94.24(7) yes
Ti2 . Ti1 . Ti3 . 61.846(16) yes
P4 . Ti1 . Ti4 . 61.035(17) yes
P1 . Ti1 . Ti4 . 108.81(2) yes
O15 . Ti1 . Ti4 . 137.00(7) yes
Ti2 . Ti1 . Ti4 . 55.795(15) yes
Ti3 . Ti1 . Ti4 . 61.893(15) yes
Ti1 . Ti2 . O2 . 38.03(5) yes
Ti1 . Ti2 . O7 . 121.49(6) yes
O2 . Ti2 . O7 . 83.55(8) yes
Ti1 . Ti2 . O6 . 82.34(6) yes
O2 . Ti2 . O6 . 85.64(8) yes
O7 . Ti2 . O6 . 92.68(9) yes
Ti1 . Ti2 . O4 . 83.08(6) yes
O2 . Ti2 . O4 . 80.04(8) yes
O7 . Ti2 . O4 . 91.00(8) yes
O6 . Ti2 . O4 . 164.72(8) yes
Ti1 . Ti2 . O1 . 43.31(6) yes
O2 . Ti2 . O1 . 80.82(8) yes
O7 . Ti2 . O1 . 163.75(9) yes
O6 . Ti2 . O1 . 90.56(8) yes
O4 . Ti2 . O1 . 81.95(8) yes
Ti1 . Ti2 . P2 . 109.28(2) yes
O2 . Ti2 . P2 . 72.59(5) yes
O7 . Ti2 . P2 . 21.88(6) yes
O6 . Ti2 . P2 . 110.04(6) yes
O4 . Ti2 . P2 . 70.73(6) yes
Ti1 . Ti2 . O13 . 145.96(7) yes
O2 . Ti2 . O13 . 174.23(9) yes
O7 . Ti2 . O13 . 92.52(9) yes
O6 . Ti2 . O13 . 98.80(9) yes
O4 . Ti2 . O13 . 95.85(9) yes
Ti1 . Ti2 . Ti3 . 56.088(15) yes
O2 . Ti2 . Ti3 . 38.29(5) yes
O7 . Ti2 . Ti3 . 81.58(6) yes
O6 . Ti2 . Ti3 . 123.91(6) yes
O4 . Ti2 . Ti3 . 42.20(6) yes
Ti1 . Ti2 . Ti4 . 62.368(16) yes
O2 . Ti2 . Ti4 . 85.22(5) yes
O7 . Ti2 . Ti4 . 132.82(6) yes
O6 . Ti2 . Ti4 . 131.88(6) yes
O4 . Ti2 . Ti4 . 41.87(6) yes
O1 . Ti2 . P2 . 144.46(6) yes
O1 . Ti2 . O13 . 102.72(9) yes
P2 . Ti2 . O13 . 102.29(7) yes
O1 . Ti2 . Ti3 . 83.39(6) yes
P2 . Ti2 . Ti3 . 61.117(18) yes
O13 . Ti2 . Ti3 . 136.99(7) yes
O1 . Ti2 . Ti4 . 41.33(6) yes
P2 . Ti2 . Ti4 . 111.87(2) yes
O13 . Ti2 . Ti4 . 94.44(7) yes
Ti3 . Ti2 . Ti4 . 62.203(16) yes
Ti2 . Ti3 . Ti1 . 62.066(16) yes
Ti2 . Ti3 . O4 . 38.41(5) yes
Ti1 . Ti3 . O4 . 85.49(5) yes
Ti2 . Ti3 . O9 . 121.86(6) yes
Ti1 . Ti3 . O9 . 134.17(6) yes
O4 . Ti3 . O9 . 83.57(8) yes
Ti2 . Ti3 . O8 . 83.77(6) yes
Ti1 . Ti3 . O8 . 131.62(6) yes
O4 . Ti3 . O8 . 87.48(8) yes
O9 . Ti3 . O8 . 92.18(8) yes
Ti2 . Ti3 . O3 . 82.59(6) yes
Ti1 . Ti3 . O3 . 41.46(6) yes
O4 . Ti3 . O3 . 80.20(8) yes
O9 . Ti3 . O3 . 92.77(8) yes
O8 . Ti3 . O3 . 166.11(8) yes
Ti2 . Ti3 . O2 . 43.27(6) yes
Ti1 . Ti3 . O2 . 41.14(6) yes
O4 . Ti3 . O2 . 81.21(8) yes
O9 . Ti3 . O2 . 164.42(8) yes
O8 . Ti3 . O2 . 90.47(8) yes
Ti2 . Ti3 . P3 . 107.84(2) yes
Ti1 . Ti3 . P3 . 114.16(2) yes
O4 . Ti3 . P3 . 70.39(6) yes
O9 . Ti3 . P3 . 21.73(6) yes
O8 . Ti3 . P3 . 108.13(6) yes
Ti2 . Ti3 . O16 . 144.05(7) yes
Ti1 . Ti3 . O16 . 91.20(7) yes
O4 . Ti3 . O16 . 172.36(9) yes
O9 . Ti3 . O16 . 93.89(9) yes
O8 . Ti3 . O16 . 99.84(9) yes
Ti2 . Ti3 . Ti4 . 55.964(15) yes
Ti1 . Ti3 . Ti4 . 62.273(16) yes
O4 . Ti3 . Ti4 . 38.33(5) yes
O9 . Ti3 . Ti4 . 82.59(6) yes
O8 . Ti3 . Ti4 . 125.80(6) yes
O3 . Ti3 . O2 . 81.38(8) yes
O3 . Ti3 . P3 . 73.80(6) yes
O2 . Ti3 . P3 . 144.79(6) yes
O3 . Ti3 . O16 . 92.76(9) yes
O2 . Ti3 . O16 . 100.78(9) yes
P3 . Ti3 . O16 . 104.92(7) yes
O3 . Ti3 . Ti4 . 42.35(6) yes
O2 . Ti3 . Ti4 . 83.41(6) yes
P3 . Ti3 . Ti4 . 61.416(17) yes
O16 . Ti3 . Ti4 . 134.26(7) yes
Ti1 . Ti4 . Ti3 . 55.834(15) yes
Ti1 . Ti4 . O3 . 37.83(5) yes
Ti3 . Ti4 . O3 . 38.48(5) yes
Ti1 . Ti4 . Ti2 . 61.838(16) yes
Ti3 . Ti4 . Ti2 . 61.833(16) yes
O3 . Ti4 . Ti2 . 84.85(6) yes
Ti1 . Ti4 . O10 . 120.96(6) yes
Ti3 . Ti4 . O10 . 81.82(6) yes
O3 . Ti4 . O10 . 83.22(8) yes
Ti2 . Ti4 . O10 . 133.49(6) yes
Ti1 . Ti4 . O11 . 83.43(6) yes
Ti3 . Ti4 . O11 . 124.30(6) yes
O3 . Ti4 . O11 . 85.89(8) yes
Ti2 . Ti4 . O11 . 132.69(6) yes
O10 . Ti4 . O11 . 90.99(8) yes
Ti1 . Ti4 . O4 . 82.59(6) yes
Ti3 . Ti4 . O4 . 41.98(6) yes
O3 . Ti4 . O4 . 79.97(8) yes
Ti2 . Ti4 . O4 . 41.74(6) yes
O10 . Ti4 . O4 . 91.86(8) yes
Ti1 . Ti4 . O1 . 43.01(6) yes
Ti3 . Ti4 . O1 . 82.91(6) yes
O3 . Ti4 . O1 . 80.36(8) yes
Ti2 . Ti4 . O1 . 41.01(6) yes
O10 . Ti4 . O1 . 163.13(8) yes
Ti1 . Ti4 . P3 . 108.76(2) yes
Ti3 . Ti4 . P3 . 61.391(17) yes
O3 . Ti4 . P3 . 72.18(5) yes
Ti2 . Ti4 . P3 . 112.62(2) yes
O10 . Ti4 . P3 . 21.73(6) yes
Ti1 . Ti4 . O14 . 142.66(7) yes
Ti3 . Ti4 . O14 . 136.50(7) yes
O3 . Ti4 . O14 . 174.98(9) yes
Ti2 . Ti4 . O14 . 91.91(7) yes
O10 . Ti4 . O14 . 96.32(9) yes
O11 . Ti4 . O4 . 165.14(8) yes
O11 . Ti4 . O1 . 91.69(8) yes
O4 . Ti4 . O1 . 81.50(8) yes
O11 . Ti4 . P3 . 108.28(6) yes
O4 . Ti4 . P3 . 71.75(6) yes
O1 . Ti4 . P3 . 144.30(6) yes
O11 . Ti4 . O14 . 99.12(9) yes
O4 . Ti4 . O14 . 95.06(9) yes
O1 . Ti4 . O14 . 99.69(9) yes
P3 . Ti4 . O14 . 105.71(7) yes

loop_
_geom_bond_atom_site_label_1
_geom_bond_site_symmetry_1
_geom_bond_atom_site_label_2
_geom_bond_site_symmetry_2
_geom_bond_distance
_geom_bond_publ_flag
C1 . C2 . 1.536(5) yes
C1 . O13 . 1.406(4) yes
C1 . H11 . 0.968 no
C1 . H12 . 0.964 no
C2 . C3 . 1.471(6) yes
C2 . H21 . 0.999 no
C2 . H22 . 1.001 no
C3 . O14 . 1.408(4) yes
C3 . H32 . 0.992 no
C3 . H31 . 0.946 no
C4 . C5 . 1.515(4) yes
C4 . O15 . 1.413(4) yes
C4 . H41 . 1.009 no
C4 . H42 . 0.996 no
C5 . C6 . 1.506(4) yes
C5 . H51 . 0.976 no
C5 . H52 . 0.974 no
C6 . O16 . 1.420(4) yes
C6 . H62 . 0.964 no
C6 . H61 . 0.980 no
C7 . C8 . 1.388(5) yes
C7 . C12 . 1.365(6) yes
C7 . P1 . 1.793(3) yes
C8 . C9 . 1.388(6) yes
C8 . H81 . 0.930 no
C9 . C10 . 1.363(8) yes
C9 . H91 . 0.924 no
C10 . C11 . 1.370(8) yes
C10 . H101 . 0.923 no
C11 . C12 . 1.385(6) yes
C11 . H111 . 0.942 no
C12 . H121 . 0.933 no
C13 . C14 . 1.398(5) yes
C13 . C18 . 1.388(4) yes
C13 . P1 . 1.791(3) yes
C14 . C15 . 1.387(5) yes
C14 . H141 . 0.913 no
C15 . C16 . 1.380(5) yes
C15 . H151 . 0.934 no
C16 . C17 . 1.374(6) yes
C16 . H161 . 0.911 no
C17 . C18 . 1.397(5) yes
C17 . H171 . 0.914 no
C18 . H181 . 0.933 no
C19 . C20 . 1.387(4) yes
C19 . C24 . 1.397(4) yes
C19 . P2 . 1.798(3) yes
C20 . C21 . 1.399(5) yes
C20 . H201 . 0.939 no
C21 . C22 . 1.367(5) yes
C21 . H211 . 0.925 no
C22 . C23 . 1.386(5) yes
C22 . H221 . 0.954 no
C23 . C24 . 1.384(5) yes
C23 . H231 . 0.928 no
C24 . H241 . 0.980 no
C25 . C26 . 1.401(4) yes
C25 . C30 . 1.384(4) yes
C25 . P2 . 1.795(3) yes
C26 . C27 . 1.382(5) yes
C26 . H261 . 0.924 no
C27 . C28 . 1.399(5) yes
C27 . H271 . 0.947 no
C28 . C29 . 1.353(5) yes
C28 . H281 . 0.909 no
C29 . C30 . 1.396(5) yes
C29 . H291 . 0.938 no
C30 . H301 . 0.896 no
C31 . C32 . 1.404(4) yes
C31 . C36 . 1.376(4) yes
C31 . P3 . 1.799(3) yes
C32 . C33 . 1.383(5) yes
C32 . H321 . 0.910 no
C33 . C34 . 1.388(6) yes
C33 . H331 . 0.938 no
C34 . C35 . 1.390(6) yes
C34 . H341 . 0.938 no
C35 . C36 . 1.387(5) yes
C35 . H351 . 0.925 no
C36 . H361 . 0.940 no
C37 . C38 . 1.394(4) yes
C37 . C42 . 1.391(5) yes
C37 . P3 . 1.794(3) yes
C38 . C39 . 1.386(5) yes
C38 . H381 . 0.949 no
C39 . C40 . 1.372(7) yes
C39 . H391 . 0.932 no
C40 . C41 . 1.404(7) yes
C40 . H401 . 0.949 no
C41 . C42 . 1.389(5) yes
C41 . H411 . 0.928 no
C42 . H421 . 0.935 no
C43 . C44 . 1.395(4) yes
C43 . C48 . 1.403(4) yes
C43 . P4 . 1.799(3) yes
C44 . C45 . 1.387(4) yes
C44 . H441 . 0.939 no
C45 . C46 . 1.401(5) yes
C45 . H451 . 0.928 no
C46 . C47 . 1.381(5) yes
C46 . H461 . 0.921 no
C47 . C48 . 1.382(5) yes
C47 . H471 . 0.933 no
C48 . H481 . 0.942 no
C49 . C50 . 1.399(4) yes
C49 . C54 . 1.389(4) yes
C49 . P4 . 1.795(3) yes
C50 . C51 . 1.388(4) yes
C50 . H501 . 0.958 no
C51 . C52 . 1.388(5) yes
C51 . H511 . 0.958 no
C52 . C53 . 1.381(5) yes
C52 . H521 . 0.935 no
C53 . C54 . 1.396(4) yes
C53 . H531 . 0.946 no
C54 . H541 . 0.936 no
O1 . Ti1 . 2.1350(19) yes
O1 . Ti2 . 1.910(2) yes
O1 . Ti4 . 1.923(2) yes
O2 . Ti1 . 1.9177(19) yes
O2 . Ti2 . 2.1269(19) yes
O2 . Ti3 . 1.923(2) yes
O3 . Ti1 . 1.926(2) yes
O3 . Ti3 . 1.9412(19) yes
O3 . Ti4 . 2.1016(19) yes
O4 . Ti2 . 1.933(2) yes
O4 . Ti3 . 2.0898(19) yes
O4 . Ti4 . 1.9379(19) yes
O5 . P1 . 1.522(2) yes
O5 . Ti1 . 2.005(2) yes
O6 . P1 . 1.527(2) yes
O6 . Ti2 . 2.002(2) yes
O7 . P2 . 1.519(2) yes
O7 . Ti2 . 2.032(2) yes
O8 . P2 . 1.522(2) yes
O8 . Ti3 . 2.0306(19) yes
O9 . P3 . 1.525(2) yes
O9 . Ti3 . 2.036(2) yes
O10 . P3 . 1.525(2) yes
O10 . Ti4 . 2.038(2) yes
O11 . P4 . 1.5266(19) yes
O11 . Ti4 . 2.0279(19) yes
O12 . P4 . 1.518(2) yes
O12 . Ti1 . 2.036(2) yes
O13 . Ti2 . 1.787(2) yes
O14 . Ti4 . 1.785(2) yes
O15 . Ti1 . 1.791(2) yes
O16 . Ti3 . 1.808(2) yes
P1 . Ti1 . 3.1876(9) yes
P2 . Ti2 . 3.2024(8) yes
P3 . Ti3 . 3.2170(8) yes
P3 . Ti4 . 3.2178(8) yes
P4 . Ti1 . 3.1836(8) yes
Ti1 . Ti2 . 3.0757(7) yes
Ti1 . Ti3 . 2.8891(6) yes
Ti1 . Ti4 . 3.0908(7) yes
Ti2 . Ti3 . 3.0694(7) yes
Ti2 . Ti4 . 2.8852(7) yes
Ti3 . Ti4 . 3.0800(6) yes

loop_
_geom_hbond_atom_site_label_D
_geom_hbond_site_symmetry_D
_geom_hbond_atom_site_label_H
_geom_hbond_site_symmetry_H
_geom_hbond_atom_site_label_A
_geom_hbond_site_symmetry_A
_geom_hbond_angle_DHA
_geom_hbond_distance_DH
_geom_hbond_distance_HA
_geom_hbond_distance_DA
_geom_hbond_publ_flag
C10 . H101 . O13 2_775 168 0.92 2.39 3.294(6) yes
C16 . H161 . O15 2_776 142 0.91 2.60 3.364(6) yes
C29 . H291 . O6 2_685 178 0.94 2.49 3.428(6) yes
C38 . H381 . O16 2_676 143 0.95 2.56 3.365(6) yes
